data_7040526
loop_
_publ_author_name
'Efremova, Olga A.'
'Vorotnikov, Yuri A.'
'Brylev, Konstantin A.'
'Vorotnikova, Natalya A.'
'Novozhilov, Igor N.'
'Kuratieva, Natalia V.'
'Edeleva, Mariya V.'
'Benoit, David M.'
'Kitamura, Noboru'
'Mironov, Yuri V.'
'Shestopalov, Michael A.'
'Sutherland, Andrew J.'

_publ_section_title
;
 Octahedral molybdenum cluster complexes with aromatic sulfonate ligands.
;
_journal_issue 39
_journal_name_full 'Dalton transactions (Cambridge, England : 2003)'
_journal_page_first 15427
_journal_paper_doi 10.1039/c6dt02863b
_journal_volume 45
_journal_year 2016
_chemical_formula_moiety 'C36 H30 I8 Mo6 O18 S6, 2(C16 H36 N)'
_chemical_formula_sum 'C68 H102 I8 Mo6 N2 O18 S6'
_chemical_formula_weight 3018.71
_space_group_crystal_system triclinic
_space_group_IT_number 2
_space_group_name_Hall '-P 1'
_space_group_name_H-M_alt 'P -1'
_symmetry_cell_setting triclinic
_symmetry_space_group_name_Hall '-P 1'
_symmetry_space_group_name_H-M 'P -1'
_atom_sites_solution_hydrogens geom
_atom_sites_solution_primary direct
_atom_sites_solution_secondary difmap
_audit_creation_method SHELXL-2014/7
_audit_update_record
;
2016-08-26 deposited with the CCDC.
2016-08-30 downloaded from the CCDC.
;
_cell_angle_alpha 68.676(1)
_cell_angle_beta 70.639(1)
_cell_angle_gamma 77.543(1)
_cell_formula_units_Z 1
_cell_length_a 11.6975(5)
_cell_length_b 14.4607(6)
_cell_length_c 15.3745(7)
_cell_measurement_reflns_used 9930
_cell_measurement_temperature 150(2)
_cell_measurement_theta_max 32.64
_cell_measurement_theta_min 2.44
_cell_volume 2272.18(17)
_computing_cell_refinement 'Bruker SAINT'
_computing_data_collection 'Bruker APEX2'
_computing_data_reduction 'Bruker SAINT'
_computing_molecular_graphics 'Bruker SHELXTL'
_computing_publication_material 'Bruker SHELXTL'
_computing_structure_refinement 'Bruker SHELXTL'
_computing_structure_solution 'Bruker SHELXTL'
_diffrn_ambient_temperature 150(2)
_diffrn_detector_area_resol_mean 25
_diffrn_measured_fraction_theta_full 0.998
_diffrn_measured_fraction_theta_max 0.966
_diffrn_measurement_device_type 'Bruker Apex DUO CCD area-detector'
_diffrn_measurement_method '\f scans'
_diffrn_radiation_monochromator graphite
_diffrn_radiation_probe x-ray
_diffrn_radiation_type MoK\a
_diffrn_radiation_wavelength 0.71073
_diffrn_reflns_av_R_equivalents 0.0234
_diffrn_reflns_av_unetI/netI 0.0436
_diffrn_reflns_Laue_measured_fraction_full 0.998
_diffrn_reflns_Laue_measured_fraction_max 0.966
_diffrn_reflns_limit_h_max 17
_diffrn_reflns_limit_h_min -17
_diffrn_reflns_limit_k_max 21
_diffrn_reflns_limit_k_min -21
_diffrn_reflns_limit_l_max 19
_diffrn_reflns_limit_l_min -23
_diffrn_reflns_number 26950
_diffrn_reflns_point_group_measured_fraction_full 0.998
_diffrn_reflns_point_group_measured_fraction_max 0.966
_diffrn_reflns_theta_full 25.250
_diffrn_reflns_theta_max 32.758
_diffrn_reflns_theta_min 1.480
_diffrn_standards_decay_% 0
_diffrn_standards_number 0
_exptl_absorpt_coefficient_mu 3.719
_exptl_absorpt_correction_T_max 0.664
_exptl_absorpt_correction_T_min 0.525
_exptl_absorpt_correction_type multi-scan
_exptl_absorpt_process_details 'Bruker SADABS'
_exptl_crystal_colour red
_exptl_crystal_density_diffrn 2.206
_exptl_crystal_description prism
_exptl_crystal_F_000 1440
_exptl_crystal_size_max 0.160
_exptl_crystal_size_mid 0.140
_exptl_crystal_size_min 0.120
_refine_diff_density_max 1.063
_refine_diff_density_min -0.913
_refine_diff_density_rms 0.158
_refine_ls_extinction_coef 0.00008(3)
_refine_ls_extinction_expression Fc^*^=kFc[1+0.001xFc^2^\l^3^/sin(2\q)]^-1/4^
_refine_ls_extinction_method 'SHELXL-2014/7 (Sheldrick 2014'
_refine_ls_goodness_of_fit_ref 1.005
_refine_ls_hydrogen_treatment constr
_refine_ls_matrix_type full
_refine_ls_number_parameters 520
_refine_ls_number_reflns 16215
_refine_ls_number_restraints 12
_refine_ls_restrained_S_all 1.005
_refine_ls_R_factor_all 0.0437
_refine_ls_R_factor_gt 0.0301
_refine_ls_shift/su_max 0.001
_refine_ls_shift/su_mean 0.000
_refine_ls_structure_factor_coef Fsqd
_refine_ls_weighting_details 'w=1/[\s^2^(Fo^2^)+(0.0200P)^2^] where P=(Fo^2^+2Fc^2^)/3'
_refine_ls_weighting_scheme calc
_refine_ls_wR_factor_gt 0.0586
_refine_ls_wR_factor_ref 0.0628
_reflns_Friedel_coverage 0.000
_reflns_number_gt 12834
_reflns_number_total 16215
_reflns_threshold_expression >2\s(I)
_cod_data_source_file c6dt02863b2.cif
_cod_data_source_block oemoibz
_cod_depositor_comments 'Adding full bibliography for 7040521--7040526.cif.'
_cod_database_code 7040526
_shelx_shelxl_version_number 2014/7
_shelx_space_group_comment
;
The symmetry employed for this shelxl refinement is uniquely defined
by the following loop, which should always be used as a source of
symmetry information in preference to the above space-group names.
They are only intended as comments.
;
_shelx_estimated_absorpt_t_min 0.588
_shelx_estimated_absorpt_t_max 0.664

loop_
_space_group_symop_operation_xyz
'x, y, z'
'-x, -y, -z'

loop_
_atom_site_label
_atom_site_type_symbol
_atom_site_fract_x
_atom_site_fract_y
_atom_site_fract_z
_atom_site_U_iso_or_equiv
_atom_site_adp_type
_atom_site_occupancy
_atom_site_site_symmetry_order
_atom_site_calc_flag
_atom_site_refinement_flags_posn
_atom_site_refinement_flags_adp
_atom_site_refinement_flags_occupancy
_atom_site_disorder_assembly
_atom_site_disorder_group
I3 I 0.39002(2) -0.05014(2) 0.24516(2) 0.01490(4) Uani 1 1 d . . . . .
I1 I 0.33396(2) 0.20451(2) -0.11326(2) 0.01487(4) Uani 1 1 d . . . . .
I2 I 0.79695(2) 0.04565(2) -0.07132(2) 0.01536(4) Uani 1 1 d . . . . .
I4 I 0.51676(2) 0.19980(2) 0.06101(2) 0.01621(4) Uani 1 1 d . . . . .
Mo1 Mo 0.58868(2) -0.00175(2) 0.08260(2) 0.01065(4) Uani 1 1 d . . . . .
Mo2 Mo 0.36593(2) 0.07411(2) 0.06305(2) 0.01119(4) Uani 1 1 d . . . . .
Mo3 Mo 0.56189(2) 0.11958(2) -0.08895(2) 0.01096(4) Uani 1 1 d . . . . .
S1A S 0.70385(13) 0.02526(19) 0.24926(13) 0.0208(3) Uani 0.869(8) 1 d . . P A 1
S2 S 0.14255(7) 0.24922(6) 0.13850(7) 0.02877(18) Uani 1 1 d . . . . .
S3 S 0.63329(6) 0.33374(5) -0.28058(5) 0.01556(13) Uani 1 1 d . . . . .
O11 O 0.69910(17) -0.00923(15) 0.17115(15) 0.0203(4) Uani 1 1 d . . . . .
O12A O 0.7200(4) 0.1297(2) 0.2127(4) 0.0532(15) Uani 0.869(8) 1 d . . P A 1
O13A O 0.6049(3) -0.0026(4) 0.3347(2) 0.0568(16) Uani 0.869(8) 1 d . . P A 1
O21 O 0.20883(17) 0.14800(15) 0.13972(15) 0.0210(4) Uani 1 1 d . . . . .
O22 O 0.0536(2) 0.2416(2) 0.2307(2) 0.0601(9) Uani 1 1 d . . . . .
O23 O 0.2260(2) 0.32199(19) 0.1052(3) 0.0617(10) Uani 1 1 d . . . . .
O31 O 0.63806(17) 0.25414(14) -0.18658(14) 0.0197(4) Uani 1 1 d . . . . .
O32 O 0.51156(18) 0.38225(15) -0.27813(17) 0.0276(5) Uani 1 1 d . . . . .
O33 O 0.69437(19) 0.29933(16) -0.36281(15) 0.0263(5) Uani 1 1 d . . . . .
N1A N 0.5290(2) 0.28396(17) 0.40672(18) 0.0183(5) Uani 1 1 d . . . . .
C11 C 0.8391(2) -0.0444(2) 0.2771(2) 0.0199(6) Uani 1 1 d . . . . .
C11A C 0.4389(3) 0.3679(2) 0.4361(2) 0.0205(6) Uani 1 1 d . . . . .
H11A H 0.3722 0.3817 0.4054 0.025 Uiso 1 1 calc R U . . .
H11B H 0.4810 0.4289 0.4094 0.025 Uiso 1 1 calc R U . . .
C12 C 0.9152(3) 0.0025(3) 0.2967(2) 0.0270(7) Uani 1 1 d . . . . .
H12 H 0.8967 0.0709 0.2926 0.032 Uiso 1 1 calc R U . . .
C12A C 0.3829(3) 0.3480(2) 0.5451(2) 0.0240(6) Uani 1 1 d . . . . .
H12A H 0.3443 0.2851 0.5739 0.029 Uiso 1 1 calc R U . . .
H12B H 0.4475 0.3405 0.5763 0.029 Uiso 1 1 calc R U . . .
C13 C 1.0186(3) -0.0523(3) 0.3224(2) 0.0314(8) Uani 1 1 d . . . . .
H13 H 1.0704 -0.0215 0.3374 0.038 Uiso 1 1 calc R U . . .
C13A C 0.2880(3) 0.4339(2) 0.5638(2) 0.0326(7) Uani 1 1 d . . . . .
H13A H 0.3273 0.4965 0.5333 0.039 Uiso 1 1 calc R U . . .
H13B H 0.2242 0.4407 0.5320 0.039 Uiso 1 1 calc R U . . .
C14 C 1.0470(3) -0.1508(3) 0.3263(2) 0.0336(8) Uani 1 1 d . . . . .
H14 H 1.1182 -0.1876 0.3437 0.040 Uiso 1 1 calc R U . . .
C14A C 0.2280(3) 0.4209(2) 0.6708(2) 0.0285(7) Uani 1 1 d . . . . .
H14A H 0.1848 0.3611 0.7009 0.043 Uiso 1 1 calc R U . . .
H14B H 0.1700 0.4796 0.6777 0.043 Uiso 1 1 calc R U . . .
H14C H 0.2905 0.4137 0.7030 0.043 Uiso 1 1 calc R U . . .
C15 C 0.9722(3) -0.1963(3) 0.3049(3) 0.0398(9) Uani 1 1 d . . . . .
H15 H 0.9925 -0.2641 0.3068 0.048 Uiso 1 1 calc R U . . .
C16 C 0.8680(3) -0.1433(2) 0.2808(3) 0.0305(7) Uani 1 1 d . . . . .
H16 H 0.8160 -0.1748 0.2668 0.037 Uiso 1 1 calc R U . . .
C21 C 0.0606(2) 0.2813(2) 0.0516(2) 0.0208(6) Uani 1 1 d . . . . .
C21A C 0.4700(2) 0.1875(2) 0.4420(2) 0.0187(5) Uani 1 1 d . . . . .
H21A H 0.5298 0.1378 0.4155 0.022 Uiso 1 1 calc R U . . .
H21B H 0.4517 0.1609 0.5137 0.022 Uiso 1 1 calc R U . . .
C22 C -0.0099(3) 0.2141(3) 0.0561(3) 0.0401(9) Uani 1 1 d . . . . .
H22 H -0.0145 0.1503 0.1046 0.048 Uiso 1 1 calc R U . . .
C22A C 0.3533(3) 0.1977(2) 0.4144(3) 0.0264(7) Uani 1 1 d . . . . .
H22A H 0.3676 0.2302 0.3434 0.032 Uiso 1 1 calc R U . . .
H22B H 0.2884 0.2399 0.4477 0.032 Uiso 1 1 calc R U . . .
C23 C -0.0754(4) 0.2431(4) -0.0140(4) 0.0687(16) Uani 1 1 d . . . . .
H23 H -0.1260 0.1991 -0.0129 0.082 Uiso 1 1 calc R U . . .
C23A C 0.3130(3) 0.0942(2) 0.4440(2) 0.0238(6) Uani 1 1 d . . . . .
H23A H 0.3770 0.0534 0.4084 0.029 Uiso 1 1 calc R U . . .
H23B H 0.3034 0.0608 0.5144 0.029 Uiso 1 1 calc R U . . .
C24 C -0.0651(5) 0.3358(4) -0.0840(4) 0.0780(19) Uani 1 1 d . . . . .
H24 H -0.1058 0.3540 -0.1330 0.094 Uiso 1 1 calc R U . . .
C24A C 0.1935(3) 0.0998(2) 0.4224(3) 0.0312(7) Uani 1 1 d . . . . .
H24A H 0.1301 0.1407 0.4569 0.047 Uiso 1 1 calc R U . . .
H24B H 0.1695 0.0324 0.4440 0.047 Uiso 1 1 calc R U . . .
H24C H 0.2038 0.1299 0.3523 0.047 Uiso 1 1 calc R U . . .
C25 C 0.0010(5) 0.4003(4) -0.0841(3) 0.0752(16) Uani 1 1 d . . . . .
H25 H 0.0023 0.4655 -0.1300 0.090 Uiso 1 1 calc R U . . .
C26 C 0.0666(4) 0.3731(3) -0.0185(3) 0.0487(10) Uani 1 1 d . . . . .
H26 H 0.1171 0.4181 -0.0213 0.058 Uiso 1 1 calc R U . . .
C31 C 0.7198(2) 0.42195(19) -0.2832(2) 0.0155(5) Uani 1 1 d . . . . .
C31A C 0.6332(2) 0.2641(2) 0.4520(2) 0.0210(6) Uani 1 1 d . . . . .
H31A H 0.6617 0.3288 0.4388 0.025 Uiso 1 1 calc R U . . .
H31B H 0.6010 0.2353 0.5234 0.025 Uiso 1 1 calc R U . . .
C32 C 0.6729(3) 0.4709(2) -0.2139(2) 0.0218(6) Uani 1 1 d . . . . .
H32 H 0.5985 0.4546 -0.1652 0.026 Uiso 1 1 calc R U . . .
C32A C 0.7422(3) 0.1948(2) 0.4170(2) 0.0224(6) Uani 1 1 d . . . . .
H32A H 0.7737 0.2208 0.3453 0.027 Uiso 1 1 calc R U . . .
H32B H 0.7170 0.1278 0.4345 0.027 Uiso 1 1 calc R U . . .
C33 C 0.7352(3) 0.5435(2) -0.2161(2) 0.0284(7) Uani 1 1 d . . . . .
H33 H 0.7036 0.5772 -0.1690 0.034 Uiso 1 1 calc R U . . .
C34A C 0.8954(3) 0.2850(2) 0.4338(2) 0.0256(6) Uani 1 1 d . . . . .
H33A H 0.9193 0.3136 0.3628 0.038 Uiso 1 1 calc R U . . .
H33B H 0.9670 0.2728 0.4577 0.038 Uiso 1 1 calc R U . . .
H33C H 0.8337 0.3318 0.4620 0.038 Uiso 1 1 calc R U . . .
C34 C 0.8439(3) 0.5665(2) -0.2875(3) 0.0315(8) Uani 1 1 d . . . . .
H34 H 0.8861 0.6169 -0.2896 0.038 Uiso 1 1 calc R U . . .
C33A C 0.8429(3) 0.1867(2) 0.4633(2) 0.0229(6) Uani 1 1 d . . . . .
H34A H 0.8096 0.1627 0.5349 0.027 Uiso 1 1 calc R U . . .
H34B H 0.9096 0.1363 0.4447 0.027 Uiso 1 1 calc R U . . .
C35 C 0.8912(3) 0.5166(2) -0.3557(2) 0.0292(7) Uani 1 1 d . . . . .
H35 H 0.9662 0.5322 -0.4039 0.035 Uiso 1 1 calc R U . . .
C36 C 0.8286(3) 0.4432(2) -0.3535(2) 0.0229(6) Uani 1 1 d . . . . .
H36 H 0.8607 0.4085 -0.3998 0.028 Uiso 1 1 calc R U . . .
C41A C 0.5753(3) 0.3160(2) 0.2956(2) 0.0217(6) Uani 1 1 d . . . . .
H41A H 0.6203 0.2568 0.2766 0.026 Uiso 1 1 calc R U . . .
H41B H 0.5037 0.3372 0.2694 0.026 Uiso 1 1 calc R U . . .
C42A C 0.6579(3) 0.4000(2) 0.2467(3) 0.0330(8) Uani 1 1 d . . . . .
H42A H 0.7191 0.3882 0.2823 0.040 Uiso 1 1 calc R U . . .
H42B H 0.6087 0.4646 0.2483 0.040 Uiso 1 1 calc R U . . .
C43A C 0.7225(3) 0.4039(3) 0.1413(3) 0.0459(10) Uani 1 1 d . . . . .
H43A H 0.7914 0.4447 0.1163 0.055 Uiso 1 1 calc R U . . .
H43B H 0.7567 0.3355 0.1400 0.055 Uiso 1 1 calc R U . . .
C44A C 0.6418(4) 0.4466(4) 0.0744(3) 0.0612(12) Uani 1 1 d . . . . .
H44A H 0.5739 0.4061 0.0977 0.092 Uiso 1 1 calc R U . . .
H44B H 0.6891 0.4461 0.0087 0.092 Uiso 1 1 calc R U . . .
H44C H 0.6097 0.5154 0.0732 0.092 Uiso 1 1 calc R U . . .
S1B S 0.6882(12) -0.0105(10) 0.2683(9) 0.022(2) Uani 0.131(8) 1 d . . P A 2
O12B O 0.6663(17) 0.0908(16) 0.2756(16) 0.026(5) Uani 0.131(8) 1 d . U P A 2
O13B O 0.6098(15) -0.0738(17) 0.3350(13) 0.025(5) Uani 0.131(8) 1 d . U P A 2

loop_
_atom_site_aniso_label
_atom_site_aniso_U_11
_atom_site_aniso_U_22
_atom_site_aniso_U_33
_atom_site_aniso_U_23
_atom_site_aniso_U_13
_atom_site_aniso_U_12
I3 0.01703(8) 0.01761(9) 0.01066(8) -0.00476(6) -0.00415(6) -0.00211(6)
I1 0.01718(8) 0.01264(8) 0.01475(8) -0.00320(6) -0.00754(7) 0.00141(6)
I2 0.01347(8) 0.01831(9) 0.01533(9) -0.00527(7) -0.00446(6) -0.00319(6)
I4 0.02125(9) 0.01352(8) 0.01827(9) -0.00786(7) -0.00853(7) -0.00096(6)
Mo1 0.01253(10) 0.01095(10) 0.01007(10) -0.00381(8) -0.00499(8) -0.00070(7)
Mo2 0.01287(10) 0.01129(10) 0.01066(10) -0.00448(8) -0.00463(8) 0.00014(7)
Mo3 0.01345(10) 0.00994(10) 0.01040(10) -0.00271(8) -0.00487(8) -0.00151(7)
S1A 0.0195(5) 0.0280(9) 0.0238(7) -0.0170(7) -0.0135(5) 0.0069(5)
S2 0.0288(4) 0.0314(4) 0.0398(5) -0.0275(4) -0.0190(4) 0.0129(3)
S3 0.0192(3) 0.0123(3) 0.0156(3) -0.0020(3) -0.0071(3) -0.0033(2)
O11 0.0196(10) 0.0286(11) 0.0210(11) -0.0139(9) -0.0129(8) 0.0029(8)
O12A 0.057(2) 0.0245(17) 0.108(4) -0.032(2) -0.060(3) 0.0128(15)
O13A 0.0233(16) 0.120(5) 0.0232(17) -0.030(2) -0.0078(13) 0.0155(19)
O21 0.0190(10) 0.0226(11) 0.0222(11) -0.0121(9) -0.0071(8) 0.0073(8)
O22 0.0514(17) 0.096(2) 0.0361(16) -0.0470(17) -0.0227(14) 0.0484(16)
O23 0.0480(16) 0.0358(16) 0.134(3) -0.0497(19) -0.0491(19) 0.0080(12)
O31 0.0252(10) 0.0152(10) 0.0187(10) 0.0003(8) -0.0090(8) -0.0075(8)
O32 0.0210(11) 0.0168(11) 0.0444(14) -0.0039(10) -0.0161(10) -0.0003(8)
O33 0.0366(12) 0.0268(12) 0.0173(11) -0.0105(9) -0.0030(9) -0.0081(9)
N1A 0.0211(12) 0.0131(11) 0.0226(13) -0.0071(10) -0.0087(10) 0.0009(9)
C11 0.0168(13) 0.0309(16) 0.0147(14) -0.0096(12) -0.0067(11) -0.0001(11)
C11A 0.0232(14) 0.0140(13) 0.0245(16) -0.0071(12) -0.0094(12) 0.0039(10)
C12 0.0225(15) 0.0387(19) 0.0271(17) -0.0175(15) -0.0116(13) 0.0016(13)
C12A 0.0290(16) 0.0214(15) 0.0233(16) -0.0097(13) -0.0102(13) 0.0033(12)
C13 0.0178(15) 0.055(2) 0.0285(18) -0.0193(17) -0.0096(13) -0.0029(14)
C13A 0.0396(19) 0.0281(18) 0.0259(18) -0.0113(14) -0.0117(15) 0.0140(14)
C14 0.0241(16) 0.049(2) 0.0254(18) -0.0076(16) -0.0134(14) 0.0043(14)
C14A 0.0308(17) 0.0279(17) 0.0282(18) -0.0147(14) -0.0097(14) 0.0068(13)
C15 0.043(2) 0.0303(19) 0.047(2) -0.0073(17) -0.0265(19) 0.0076(15)
C16 0.0316(17) 0.0277(17) 0.037(2) -0.0069(15) -0.0193(15) -0.0036(13)
C21 0.0194(14) 0.0221(15) 0.0197(15) -0.0095(12) -0.0069(12) 0.0074(11)
C21A 0.0206(14) 0.0133(13) 0.0216(15) -0.0045(11) -0.0061(11) -0.0024(10)
C22 0.037(2) 0.0297(19) 0.068(3) -0.0261(19) -0.028(2) 0.0062(15)
C22A 0.0268(16) 0.0189(15) 0.0373(19) -0.0064(13) -0.0176(14) -0.0007(12)
C23 0.062(3) 0.076(4) 0.115(5) -0.071(4) -0.061(3) 0.028(2)
C23A 0.0271(16) 0.0221(15) 0.0240(16) -0.0056(13) -0.0109(13) -0.0033(12)
C24 0.088(4) 0.100(4) 0.072(4) -0.061(4) -0.065(3) 0.065(3)
C24A 0.0269(17) 0.0325(18) 0.039(2) -0.0123(16) -0.0123(15) -0.0057(13)
C25 0.082(4) 0.080(4) 0.034(3) -0.005(3) -0.022(3) 0.037(3)
C26 0.038(2) 0.040(2) 0.044(2) 0.0030(19) -0.0076(19) 0.0096(17)
C31 0.0194(13) 0.0111(12) 0.0155(13) -0.0001(10) -0.0078(11) -0.0030(10)
C31A 0.0196(14) 0.0209(14) 0.0280(16) -0.0121(12) -0.0120(12) 0.0029(11)
C32 0.0258(15) 0.0209(15) 0.0200(15) -0.0055(12) -0.0069(12) -0.0062(11)
C32A 0.0223(14) 0.0208(15) 0.0277(16) -0.0124(13) -0.0090(13) 0.0017(11)
C33 0.0400(19) 0.0231(16) 0.0301(18) -0.0085(14) -0.0175(15) -0.0068(13)
C34A 0.0207(15) 0.0283(17) 0.0273(17) -0.0115(14) -0.0014(12) -0.0053(12)
C34 0.0368(18) 0.0231(16) 0.039(2) -0.0012(14) -0.0198(16) -0.0127(14)
C33A 0.0204(14) 0.0221(15) 0.0289(17) -0.0110(13) -0.0091(13) 0.0010(11)
C35 0.0226(15) 0.0298(18) 0.0310(18) 0.0001(14) -0.0074(13) -0.0115(13)
C36 0.0225(15) 0.0201(15) 0.0224(16) -0.0015(12) -0.0069(12) -0.0027(11)
C41A 0.0260(15) 0.0205(15) 0.0189(15) -0.0071(12) -0.0061(12) -0.0015(11)
C42A 0.0339(18) 0.0240(17) 0.035(2) -0.0053(15) -0.0036(15) -0.0062(14)
C43A 0.038(2) 0.036(2) 0.041(2) -0.0060(18) 0.0119(18) -0.0076(16)
C44A 0.063(3) 0.063(3) 0.034(2) -0.009(2) 0.005(2) -0.001(2)
S1B 0.039(5) 0.012(4) 0.028(5) -0.010(4) -0.023(4) 0.005(3)
O12B 0.025(7) 0.028(8) 0.032(8) -0.020(6) -0.016(6) 0.012(5)
O13B 0.013(6) 0.039(8) 0.015(7) 0.002(5) -0.006(5) 0.001(5)

loop_
_atom_type_symbol
_atom_type_description
_atom_type_scat_dispersion_real
_atom_type_scat_dispersion_imag
_atom_type_scat_source
C C 0.0033 0.0016 'International Tables Vol C Tables 4.2.6.8 and 6.1.1.4'
H H 0.0000 0.0000 'International Tables Vol C Tables 4.2.6.8 and 6.1.1.4'
N N 0.0061 0.0033 'International Tables Vol C Tables 4.2.6.8 and 6.1.1.4'
O O 0.0106 0.0060 'International Tables Vol C Tables 4.2.6.8 and 6.1.1.4'
S S 0.1246 0.1234 'International Tables Vol C Tables 4.2.6.8 and 6.1.1.4'
Mo Mo -1.6832 0.6857 'International Tables Vol C Tables 4.2.6.8 and 6.1.1.4'
I I -0.4742 1.8119 'International Tables Vol C Tables 4.2.6.8 and 6.1.1.4'

loop_
_geom_angle_atom_site_label_1
_geom_angle_atom_site_label_2
_geom_angle_atom_site_label_3
_geom_angle
_geom_angle_site_symmetry_1
_geom_angle_site_symmetry_3
Mo3 I3 Mo1 57.232(7) 2_655 .
Mo3 I3 Mo2 57.219(8) 2_655 .
Mo1 I3 Mo2 57.298(7) . .
Mo3 I1 Mo2 57.588(7) . .
Mo3 I1 Mo1 57.190(6) . 2_655
Mo2 I1 Mo1 57.113(7) . 2_655
Mo1 I2 Mo2 57.099(7) . 2_655
Mo1 I2 Mo3 57.059(8) . .
Mo2 I2 Mo3 57.138(7) 2_655 .
Mo2 I4 Mo1 57.398(7) . .
Mo2 I4 Mo3 57.235(7) . .
Mo1 I4 Mo3 56.988(7) . .
O11 Mo1 Mo2 130.86(5) . 2_655
O11 Mo1 Mo3 134.83(6) . 2_655
Mo2 Mo1 Mo3 60.271(8) 2_655 2_655
O11 Mo1 Mo3 134.75(6) . .
Mo2 Mo1 Mo3 60.162(8) 2_655 .
Mo3 Mo1 Mo3 90.160(9) 2_655 .
O11 Mo1 Mo2 138.80(5) . .
Mo2 Mo1 Mo2 90.336(9) 2_655 .
Mo3 Mo1 Mo2 60.025(8) 2_655 .
Mo3 Mo1 Mo2 60.115(8) . .
O11 Mo1 I3 90.85(5) . .
Mo2 Mo1 I3 121.606(9) 2_655 .
Mo3 Mo1 I3 61.356(8) 2_655 .
Mo3 Mo1 I3 121.721(10) . .
Mo2 Mo1 I3 61.615(8) . .
O11 Mo1 I2 85.12(5) . .
Mo2 Mo1 I2 61.533(7) 2_655 .
Mo3 Mo1 I2 121.792(10) 2_655 .
Mo3 Mo1 I2 61.704(8) . .
Mo2 Mo1 I2 121.804(10) . .
I3 Mo1 I2 175.967(9) . .
O11 Mo1 I4 90.85(5) . .
Mo2 Mo1 I4 121.927(10) 2_655 .
Mo3 Mo1 I4 121.261(10) 2_655 .
Mo3 Mo1 I4 61.773(8) . .
Mo2 Mo1 I4 61.258(7) . .
I3 Mo1 I4 89.674(8) . .
I2 Mo1 I4 90.431(8) . .
O11 Mo1 I1 85.85(5) . 2_655
Mo2 Mo1 I1 61.179(7) 2_655 2_655
Mo3 Mo1 I1 61.063(8) 2_655 2_655
Mo3 Mo1 I1 121.338(9) . 2_655
Mo2 Mo1 I1 121.079(8) . 2_655
I3 Mo1 I1 89.542(8) . 2_655
I2 Mo1 I1 90.119(8) . 2_655
I4 Mo1 I1 176.597(9) . 2_655
O21 Mo2 Mo1 134.11(5) . 2_655
O21 Mo2 Mo3 131.02(6) . 2_655
Mo1 Mo2 Mo3 59.959(8) 2_655 2_655
O21 Mo2 Mo3 139.15(6) . .
Mo1 Mo2 Mo3 59.890(8) 2_655 .
Mo3 Mo2 Mo3 89.824(9) 2_655 .
O21 Mo2 Mo1 135.94(5) . .
Mo1 Mo2 Mo1 89.664(9) 2_655 .
Mo3 Mo2 Mo1 59.796(8) 2_655 .
Mo3 Mo2 Mo1 59.765(8) . .
O21 Mo2 I1 90.65(6) . .
Mo1 Mo2 I1 61.708(8) 2_655 .
Mo3 Mo2 I1 121.664(9) 2_655 .
Mo3 Mo2 I1 61.130(8) . .
Mo1 Mo2 I1 120.878(10) . .
O21 Mo2 I4 91.70(5) . .
Mo1 Mo2 I4 121.576(10) 2_655 .
Mo3 Mo2 I4 121.117(10) 2_655 .
Mo3 Mo2 I4 61.691(7) . .
Mo1 Mo2 I4 61.344(7) . .
I1 Mo2 I4 89.787(8) . .
O21 Mo2 I2 84.84(5) . 2_655
Mo1 Mo2 I2 61.369(7) 2_655 2_655
Mo3 Mo2 I2 61.582(7) 2_655 2_655
Mo3 Mo2 I2 121.247(9) . 2_655
Mo1 Mo2 I2 121.373(10) . 2_655
I1 Mo2 I2 90.316(8) . 2_655
I4 Mo2 I2 176.539(10) . 2_655
O21 Mo2 I3 86.51(6) . .
Mo1 Mo2 I3 121.053(10) 2_655 .
Mo3 Mo2 I3 61.098(8) 2_655 .
Mo3 Mo2 I3 120.843(10) . .
Mo1 Mo2 I3 61.087(8) . .
I1 Mo2 I3 177.027(10) . .
I4 Mo2 I3 89.435(8) . .
I2 Mo2 I3 90.287(8) 2_655 .
O31 Mo3 Mo1 137.52(5) . 2_655
O31 Mo3 Mo1 132.63(5) . .
Mo1 Mo3 Mo1 89.841(9) 2_655 .
O31 Mo3 Mo2 134.17(6) . 2_655
Mo1 Mo3 Mo2 60.179(8) 2_655 2_655
Mo1 Mo3 Mo2 59.879(8) . 2_655
O31 Mo3 Mo2 135.55(6) . .
Mo1 Mo3 Mo2 59.840(8) 2_655 .
Mo1 Mo3 Mo2 60.120(9) . .
Mo2 Mo3 Mo2 90.176(9) 2_655 .
O31 Mo3 I1 90.25(5) . .
Mo1 Mo3 I1 61.746(8) 2_655 .
Mo1 Mo3 I1 121.386(10) . .
Mo2 Mo3 I1 121.915(9) 2_655 .
Mo2 Mo3 I1 61.282(8) . .
O31 Mo3 I3 89.47(5) . 2_655
Mo1 Mo3 I3 61.411(7) 2_655 2_655
Mo1 Mo3 I3 121.561(10) . 2_655
Mo2 Mo3 I3 61.685(8) 2_655 2_655
Mo2 Mo3 I3 121.231(9) . 2_655
I1 Mo3 I3 89.942(8) . 2_655
O31 Mo3 I2 86.17(5) . .
Mo1 Mo3 I2 121.455(10) 2_655 .
Mo1 Mo3 I2 61.237(8) . .
Mo2 Mo3 I2 61.281(7) 2_655 .
Mo2 Mo3 I2 121.344(10) . .
I1 Mo3 I2 176.401(10) . .
I3 Mo3 I2 90.444(8) 2_655 .
O31 Mo3 I4 87.41(5) . .
Mo1 Mo3 I4 120.909(10) 2_655 .
Mo1 Mo3 I4 61.239(8) . .
Mo2 Mo3 I4 121.110(10) 2_655 .
Mo2 Mo3 I4 61.074(7) . .
I1 Mo3 I4 89.534(8) . .
I3 Mo3 I4 176.840(10) 2_655 .
I2 Mo3 I4 89.886(7) . .
O13A S1A O12A 114.7(3) . .
O13A S1A O11 112.56(18) . .
O12A S1A O11 110.67(19) . .
O13A S1A C11 107.65(19) . .
O12A S1A C11 108.66(17) . .
O11 S1A C11 101.69(15) . .
O23 S2 O22 116.58(18) . .
O23 S2 O21 111.12(14) . .
O22 S2 O21 109.17(16) . .
O23 S2 C21 107.30(17) . .
O22 S2 C21 106.61(14) . .
O21 S2 C21 105.36(12) . .
O33 S3 O32 115.09(13) . .
O33 S3 O31 112.22(12) . .
O32 S3 O31 111.80(13) . .
O33 S3 C31 107.96(12) . .
O32 S3 C31 107.03(12) . .
O31 S3 C31 101.63(11) . .
S1B O11 Mo1 140.5(5) . .
S1A O11 Mo1 143.48(13) . .
S2 O21 Mo2 142.61(13) . .
S3 O31 Mo3 141.71(11) . .
C11A N1A C31A 108.50(19) . .
C11A N1A C21A 111.8(2) . .
C31A N1A C21A 108.5(2) . .
C11A N1A C41A 108.6(2) . .
C31A N1A C41A 111.2(2) . .
C21A N1A C41A 108.26(19) . .
C16 C11 C12 120.3(3) . .
C16 C11 S1B 106.6(4) . .
C12 C11 S1B 132.0(4) . .
C16 C11 S1A 121.3(2) . .
C12 C11 S1A 118.3(2) . .
N1A C11A C12A 115.6(2) . .
N1A C11A H11A 108.4 . .
C12A C11A H11A 108.4 . .
N1A C11A H11B 108.4 . .
C12A C11A H11B 108.4 . .
H11A C11A H11B 107.4 . .
C13 C12 C11 118.9(3) . .
C13 C12 H12 120.5 . .
C11 C12 H12 120.5 . .
C13A C12A C11A 110.0(3) . .
C13A C12A H12A 109.7 . .
C11A C12A H12A 109.7 . .
C13A C12A H12B 109.7 . .
C11A C12A H12B 109.7 . .
H12A C12A H12B 108.2 . .
C14 C13 C12 120.6(3) . .
C14 C13 H13 119.7 . .
C12 C13 H13 119.7 . .
C14A C13A C12A 113.7(3) . .
C14A C13A H13A 108.8 . .
C12A C13A H13A 108.8 . .
C14A C13A H13B 108.8 . .
C12A C13A H13B 108.8 . .
H13A C13A H13B 107.7 . .
C13 C14 C15 120.1(3) . .
C13 C14 H14 120.0 . .
C15 C14 H14 120.0 . .
C13A C14A H14A 109.5 . .
C13A C14A H14B 109.5 . .
H14A C14A H14B 109.5 . .
C13A C14A H14C 109.5 . .
H14A C14A H14C 109.5 . .
H14B C14A H14C 109.5 . .
C16 C15 C14 120.0(3) . .
C16 C15 H15 120.0 . .
C14 C15 H15 120.0 . .
C15 C16 C11 120.1(3) . .
C15 C16 H16 120.0 . .
C11 C16 H16 120.0 . .
C26 C21 C22 120.8(3) . .
C26 C21 S2 119.8(3) . .
C22 C21 S2 119.4(3) . .
C22A C21A N1A 115.3(2) . .
C22A C21A H21A 108.5 . .
N1A C21A H21A 108.5 . .
C22A C21A H21B 108.5 . .
N1A C21A H21B 108.5 . .
H21A C21A H21B 107.5 . .
C21 C22 C23 117.7(4) . .
C21 C22 H22 121.2 . .
C23 C22 H22 121.2 . .
C21A C22A C23A 109.4(2) . .
C21A C22A H22A 109.8 . .
C23A C22A H22A 109.8 . .
C21A C22A H22B 109.8 . .
C23A C22A H22B 109.8 . .
H22A C22A H22B 108.3 . .
C24 C23 C22 119.4(4) . .
C24 C23 H23 120.3 . .
C22 C23 H23 120.3 . .
C24A C23A C22A 111.8(3) . .
C24A C23A H23A 109.2 . .
C22A C23A H23A 109.2 . .
C24A C23A H23B 109.2 . .
C22A C23A H23B 109.2 . .
H23A C23A H23B 107.9 . .
C25 C24 C23 121.1(4) . .
C25 C24 H24 119.4 . .
C23 C24 H24 119.4 . .
C23A C24A H24A 109.5 . .
C23A C24A H24B 109.5 . .
H24A C24A H24B 109.5 . .
C23A C24A H24C 109.5 . .
H24A C24A H24C 109.5 . .
H24B C24A H24C 109.5 . .
C24 C25 C26 120.2(5) . .
C24 C25 H25 119.9 . .
C26 C25 H25 119.9 . .
C25 C26 C21 120.6(4) . .
C25 C26 H26 119.7 . .
C21 C26 H26 119.7 . .
C36 C31 C32 121.1(2) . .
C36 C31 S3 120.9(2) . .
C32 C31 S3 118.0(2) . .
C32A C31A N1A 115.7(2) . .
C32A C31A H31A 108.4 . .
N1A C31A H31A 108.4 . .
C32A C31A H31B 108.4 . .
N1A C31A H31B 108.4 . .
H31A C31A H31B 107.4 . .
C33 C32 C31 119.7(3) . .
C33 C32 H32 120.1 . .
C31 C32 H32 120.1 . .
C31A C32A C33A 110.2(2) . .
C31A C32A H32A 109.6 . .
C33A C32A H32A 109.6 . .
C31A C32A H32B 109.6 . .
C33A C32A H32B 109.6 . .
H32A C32A H32B 108.1 . .
C34 C33 C32 119.7(3) . .
C34 C33 H33 120.1 . .
C32 C33 H33 120.1 . .
C33A C34A H33A 109.5 . .
C33A C34A H33B 109.5 . .
H33A C34A H33B 109.5 . .
C33A C34A H33C 109.5 . .
H33A C34A H33C 109.5 . .
H33B C34A H33C 109.5 . .
C35 C34 C33 120.4(3) . .
C35 C34 H34 119.8 . .
C33 C34 H34 119.8 . .
C34A C33A C32A 113.6(3) . .
C34A C33A H34A 108.8 . .
C32A C33A H34A 108.8 . .
C34A C33A H34B 108.8 . .
C32A C33A H34B 108.8 . .
H34A C33A H34B 107.7 . .
C34 C35 C36 120.0(3) . .
C34 C35 H35 120.0 . .
C36 C35 H35 120.0 . .
C31 C36 C35 119.1(3) . .
C31 C36 H36 120.5 . .
C35 C36 H36 120.5 . .
C42A C41A N1A 116.5(2) . .
C42A C41A H41A 108.2 . .
N1A C41A H41A 108.2 . .
C42A C41A H41B 108.2 . .
N1A C41A H41B 108.2 . .
H41A C41A H41B 107.3 . .
C41A C42A C43A 109.7(3) . .
C41A C42A H42A 109.7 . .
C43A C42A H42A 109.7 . .
C41A C42A H42B 109.7 . .
C43A C42A H42B 109.7 . .
H42A C42A H42B 108.2 . .
C44A C43A C42A 114.2(3) . .
C44A C43A H43A 108.7 . .
C42A C43A H43A 108.7 . .
C44A C43A H43B 108.7 . .
C42A C43A H43B 108.7 . .
H43A C43A H43B 107.6 . .
C43A C44A H44A 109.5 . .
C43A C44A H44B 109.5 . .
H44A C44A H44B 109.5 . .
C43A C44A H44C 109.5 . .
H44A C44A H44C 109.5 . .
H44B C44A H44C 109.5 . .
O13B S1B O11 110.9(9) . .
O13B S1B O12B 115.4(15) . .
O11 S1B O12B 111.9(10) . .
O13B S1B C11 113.8(10) . .
O11 S1B C11 103.4(7) . .
O12B S1B C11 100.3(9) . .

loop_
_geom_bond_atom_site_label_1
_geom_bond_atom_site_label_2
_geom_bond_distance
_geom_bond_site_symmetry_2
I3 Mo3 2.7761(3) 2_655
I3 Mo1 2.7776(3) .
I3 Mo2 2.7916(3) .
I1 Mo3 2.7696(3) .
I1 Mo2 2.7737(3) .
I1 Mo1 2.7877(3) 2_655
I2 Mo1 2.7791(3) .
I2 Mo2 2.7835(2) 2_655
I2 Mo3 2.7914(3) .
I4 Mo2 2.7791(2) .
I4 Mo1 2.7814(3) .
I4 Mo3 2.7955(3) .
Mo1 O11 2.1289(17) .
Mo1 Mo2 2.6585(3) 2_655
Mo1 Mo3 2.6599(3) 2_655
Mo1 Mo3 2.6606(3) .
Mo1 Mo2 2.6702(3) .
Mo1 I1 2.7877(3) 2_655
Mo2 O21 2.1309(19) .
Mo2 Mo1 2.6585(3) 2_655
Mo2 Mo3 2.6661(3) 2_655
Mo2 Mo3 2.6700(3) .
Mo2 I2 2.7834(2) 2_655
Mo3 O31 2.1378(18) .
Mo3 Mo1 2.6599(3) 2_655
Mo3 Mo2 2.6660(3) 2_655
Mo3 I3 2.7761(3) 2_655
S1A O13A 1.427(3) .
S1A O12A 1.438(3) .
S1A O11 1.478(2) .
S1A C11 1.774(3) .
S2 O23 1.429(3) .
S2 O22 1.436(3) .
S2 O21 1.498(2) .
S2 C21 1.768(3) .
S3 O33 1.436(2) .
S3 O32 1.440(2) .
S3 O31 1.494(2) .
S3 C31 1.774(2) .
O11 S1B 1.450(11) .
N1A C11A 1.522(3) .
N1A C31A 1.523(3) .
N1A C21A 1.527(3) .
N1A C41A 1.531(4) .
C11 C16 1.380(4) .
C11 C12 1.390(3) .
C11 S1B 1.764(12) .
C11A C12A 1.525(4) .
C11A H11A 0.9900 .
C11A H11B 0.9900 .
C12 C13 1.387(4) .
C12 H12 0.9500 .
C12A C13A 1.520(4) .
C12A H12A 0.9900 .
C12A H12B 0.9900 .
C13 C14 1.375(5) .
C13 H13 0.9500 .
C13A C14A 1.518(4) .
C13A H13A 0.9900 .
C13A H13B 0.9900 .
C14 C15 1.379(4) .
C14 H14 0.9500 .
C14A H14A 0.9800 .
C14A H14B 0.9800 .
C14A H14C 0.9800 .
C15 C16 1.379(5) .
C15 H15 0.9500 .
C16 H16 0.9500 .
C21 C26 1.370(5) .
C21 C22 1.374(4) .
C21A C22A 1.523(4) .
C21A H21A 0.9900 .
C21A H21B 0.9900 .
C22 C23 1.416(5) .
C22 H22 0.9500 .
C22A C23A 1.529(4) .
C22A H22A 0.9900 .
C22A H22B 0.9900 .
C23 C24 1.381(7) .
C23 H23 0.9500 .
C23A C24A 1.520(4) .
C23A H23A 0.9900 .
C23A H23B 0.9900 .
C24 C25 1.333(7) .
C24 H24 0.9500 .
C24A H24A 0.9800 .
C24A H24B 0.9800 .
C24A H24C 0.9800 .
C25 C26 1.362(6) .
C25 H25 0.9500 .
C26 H26 0.9500 .
C31 C36 1.377(4) .
C31 C32 1.389(4) .
C31A C32A 1.519(4) .
C31A H31A 0.9900 .
C31A H31B 0.9900 .
C32 C33 1.386(3) .
C32 H32 0.9500 .
C32A C33A 1.531(4) .
C32A H32A 0.9900 .
C32A H32B 0.9900 .
C33 C34 1.386(5) .
C33 H33 0.9500 .
C34A C33A 1.526(4) .
C34A H33A 0.9800 .
C34A H33B 0.9800 .
C34A H33C 0.9800 .
C34 C35 1.386(5) .
C34 H34 0.9500 .
C33A H34A 0.9900 .
C33A H34B 0.9900 .
C35 C36 1.398(4) .
C35 H35 0.9500 .
C36 H36 0.9500 .
C41A C42A 1.528(4) .
C41A H41A 0.9900 .
C41A H41B 0.9900 .
C42A C43A 1.529(5) .
C42A H42A 0.9900 .
C42A H42B 0.9900 .
C43A C44A 1.504(6) .
C43A H43A 0.9900 .
C43A H43B 0.9900 .
C44A H44A 0.9800 .
C44A H44B 0.9800 .
C44A H44C 0.9800 .
S1B O13B 1.34(2) .
S1B O12B 1.471(19) .
